data_4115894
loop_
_publ_author_name
'Jaheon Kim'
'In-Sun Jung'
'Soo-Young Kim'
'Eunsung Lee'
'Jin-Koo Kang'
'Shigeru Sakamoto'
'Kentaro Yamaguchi'
'Kimoon Kim'

_publ_contact_author
;
Kimoon Kim
National Creative Research Initiative Center
for Smart Supramolecules and Department of Chemistry,
Pohang University of Science and Technology
San 31 Hyojadong, Pohang 790-784,South Korea
;
_publ_contact_author_email kkim@postech.ac.kr
_publ_contact_author_fax '82 562 279 8129'
_publ_contact_author_phone '82 562 279 2113'
_publ_section_title
;
 New Cucurbituril Homologues: Syntheses, Isolation, Characterization, and
 X-ray Crystal Structures of Cucurbit[n]uril (n= 5, 7, and 8)
;
_journal_name_full 'Journal of the American Chemical Society'
_journal_page_first 540
_journal_page_last 541
_journal_paper_doi 10.1021/ja993376p
_journal_volume 122
_journal_year 2000
_chemical_formula_sum 'C48 H112 N32 O54 S2'
_chemical_formula_weight 2065.82
_chemical_name_systematic
; 
 ? 
;
_space_group_IT_number 88
_symmetry_cell_setting tetragonal
_symmetry_space_group_name_Hall '-I 4ad'
_symmetry_space_group_name_H-M 'I 41/a :2'
_atom_sites_solution_hydrogens geom
_atom_sites_solution_primary direct
_atom_sites_solution_secondary difmap
_audit_creation_method SHELXL-97
_cell_angle_alpha 90.00
_cell_angle_beta 90.00
_cell_angle_gamma 90.00
_cell_formula_units_Z 8
_cell_length_a 28.3805(4)
_cell_length_b 28.3805(4)
_cell_length_c 22.0986(2)
_cell_measurement_reflns_used 7416
_cell_measurement_temperature 188(2)
_cell_measurement_theta_max 24.11
_cell_measurement_theta_min 1.85
_cell_volume 17799.4(4)
_computing_cell_refinement 'Bruker SAINT'
_computing_data_collection 'Bruker SMART'
_computing_data_reduction 'Bruker SAINT'
_computing_molecular_graphics 'Bruker XP in SHELXTL'
_computing_publication_material 'Bruker XCIF in SHELXTL'
_computing_structure_refinement 'SHELXL-97 (Sheldrick, 1997)'
_computing_structure_solution 'SHELXS-97 (Sheldrick, 1990)'
_diffrn_ambient_temperature 188(2)
_diffrn_measured_fraction_theta_full 0.994
_diffrn_measured_fraction_theta_max 0.994
_diffrn_measurement_device_type 'Siemens SMART CCD'
_diffrn_measurement_method 'omega and phi scans'
_diffrn_radiation_monochromator graphite
_diffrn_radiation_source 'fine-focus sealed tube'
_diffrn_radiation_type MoK\a
_diffrn_radiation_wavelength 0.71073
_diffrn_reflns_av_R_equivalents 0.0268
_diffrn_reflns_av_sigmaI/netI 0.0176
_diffrn_reflns_limit_h_max 32
_diffrn_reflns_limit_h_min -32
_diffrn_reflns_limit_k_max 26
_diffrn_reflns_limit_k_min -32
_diffrn_reflns_limit_l_max 23
_diffrn_reflns_limit_l_min -25
_diffrn_reflns_number 35382
_diffrn_reflns_theta_full 24.11
_diffrn_reflns_theta_max 24.11
_diffrn_reflns_theta_min 1.85
_exptl_absorpt_coefficient_mu 0.183
_exptl_absorpt_correction_type none
_exptl_crystal_colour colorless
_exptl_crystal_density_diffrn 1.542
_exptl_crystal_description octahedron
_exptl_crystal_F_000 8704
_exptl_crystal_size_max 0.50
_exptl_crystal_size_mid 0.50
_exptl_crystal_size_min 0.40
_refine_diff_density_max 0.924
_refine_diff_density_min -0.550
_refine_diff_density_rms 0.118
_refine_ls_extinction_method none
_refine_ls_goodness_of_fit_ref 1.042
_refine_ls_hydrogen_treatment mixed
_refine_ls_matrix_type full
_refine_ls_number_parameters 744
_refine_ls_number_reflns 7046
_refine_ls_number_restraints 42
_refine_ls_restrained_S_all 1.079
_refine_ls_R_factor_all 0.1120
_refine_ls_R_factor_gt 0.1002
_refine_ls_shift/su_max 0.897
_refine_ls_shift/su_mean 0.066
_refine_ls_structure_factor_coef Fsqd
_refine_ls_weighting_details 'calc w=1/[\s^2^(Fo^2^)+(0.1774P)^2^+88.6292P] where P=(Fo^2^+2Fc^2^)/3'
_refine_ls_weighting_scheme calc
_refine_ls_wR_factor_gt 0.2747
_refine_ls_wR_factor_ref 0.2899
_reflns_number_gt 5953
_reflns_number_total 7046
_reflns_threshold_expression >2sigma(I)
_cod_data_source_file ja993376p_4.cif
_cod_data_source_block CB[8]
_cod_original_sg_symbol_H-M 'I 41/a'
_cod_database_code 4115894

loop_
_symmetry_equiv_pos_as_xyz
'x, y, z'
'-x+1/2, -y, z+1/2'
'-y+3/4, x+1/4, z+1/4'
'y+3/4, -x+3/4, z+3/4'
'x+1/2, y+1/2, z+1/2'
'-x+1, -y+1/2, z+1'
'-y+5/4, x+3/4, z+3/4'
'y+5/4, -x+5/4, z+5/4'
'-x, -y, -z'
'x-1/2, y, -z-1/2'
'y-3/4, -x-1/4, -z-1/4'
'-y-3/4, x-3/4, -z-3/4'
'-x+1/2, -y+1/2, -z+1/2'
'x, y+1/2, -z'
'y-1/4, -x+1/4, -z+1/4'
'-y-1/4, x-1/4, -z-1/4'

loop_
_atom_site_label
_atom_site_type_symbol
_atom_site_fract_x
_atom_site_fract_y
_atom_site_fract_z
_atom_site_U_iso_or_equiv
_atom_site_adp_type
_atom_site_occupancy
_atom_site_symmetry_multiplicity
_atom_site_calc_flag
_atom_site_refinement_flags
_atom_site_disorder_assembly
_atom_site_disorder_group
O1 O 0.93156(12) 0.70290(11) 0.12984(16) 0.0454(8) Uani 1 1 d . . .
O2 O 0.95066(14) 0.80849(13) 0.23715(17) 0.0549(10) Uani 1 1 d . . .
O3 O 0.89971(13) 0.84390(13) 0.38437(17) 0.0529(9) Uani 1 1 d . . .
O4 O 0.80664(11) 0.79215(11) 0.49326(15) 0.0412(8) Uani 1 1 d . . .
O5 O 0.77473(12) 0.81472(11) 0.00648(15) 0.0436(8) Uani 1 1 d . . .
O6 O 0.79972(11) 0.92488(12) 0.10286(15) 0.0442(8) Uani 1 1 d . . .
O7 O 0.74837(11) 0.95269(12) 0.25232(14) 0.0438(8) Uani 1 1 d . . .
O8 O 0.65356(11) 0.89997(12) 0.36111(16) 0.0472(8) Uani 1 1 d . . .
N1 N 0.88456(13) 0.70424(12) 0.04424(18) 0.0363(9) Uani 1 1 d . . .
N2 N 0.91737(13) 0.77081(13) 0.07574(18) 0.0372(9) Uani 1 1 d . . .
N3 N 0.92861(13) 0.83709(13) 0.14316(17) 0.0353(8) Uani 1 1 d . . .
N4 N 0.92187(14) 0.88377(13) 0.22345(16) 0.0377(9) Uani 1 1 d . . .
N5 N 0.88958(13) 0.90761(14) 0.32065(17) 0.0384(9) Uani 1 1 d . . .
N6 N 0.84273(13) 0.90062(13) 0.40079(16) 0.0356(8) Uani 1 1 d . . .
N7 N 0.78388(12) 0.86830(13) 0.46964(17) 0.0345(8) Uani 1 1 d . . .
N8 N 0.72993(13) 0.81891(12) 0.50324(17) 0.0350(8) Uani 1 1 d . . .
N9 N 0.82229(13) 0.74899(12) -0.00541(17) 0.0350(8) Uani 1 1 d . . .
N10 N 0.85493(13) 0.81571(12) 0.02601(16) 0.0335(8) Uani 1 1 d . . .
N11 N 0.86947(13) 0.88363(13) 0.09038(16) 0.0351(8) Uani 1 1 d . . .
N12 N 0.86171(13) 0.92972(13) 0.17091(16) 0.0337(8) Uani 1 1 d . . .
N13 N 0.82918(12) 0.95209(13) 0.26782(16) 0.0321(8) Uani 1 1 d . . .
N14 N 0.78158(12) 0.94379(13) 0.34724(16) 0.0329(8) Uani 1 1 d . . .
N15 N 0.72290(13) 0.91082(13) 0.41452(17) 0.0352(8) Uani 1 1 d . . .
N16 N 0.66800(13) 0.86293(13) 0.45236(18) 0.0382(9) Uani 1 1 d . . .
C1 C 0.91274(15) 0.72374(16) 0.0875(2) 0.0362(10) Uani 1 1 d . . .
C2 C 0.95070(16) 0.80037(17) 0.1073(2) 0.0410(11) Uani 1 1 d . . .
H2A H 0.9720 0.8152 0.0773 0.049 Uiso 1 1 calc R . .
H2B H 0.9702 0.7804 0.1342 0.049 Uiso 1 1 calc R . .
C3 C 0.93518(16) 0.84026(17) 0.2046(2) 0.0392(10) Uani 1 1 d . . .
C4 C 0.93171(16) 0.9013(2) 0.2844(2) 0.0437(12) Uani 1 1 d . . .
H4A H 0.9529 0.8789 0.3052 0.052 Uiso 1 1 calc R . .
H4B H 0.9484 0.9319 0.2813 0.052 Uiso 1 1 calc R . .
C5 C 0.87914(16) 0.88032(16) 0.3701(2) 0.0384(10) Uani 1 1 d . . .
C6 C 0.83137(15) 0.88808(16) 0.4628(2) 0.0355(10) Uani 1 1 d . . .
H6A H 0.8341 0.9165 0.4885 0.043 Uiso 1 1 calc R . .
H6B H 0.8547 0.8648 0.4774 0.043 Uiso 1 1 calc R . .
C7 C 0.77644(15) 0.82343(15) 0.48887(18) 0.0320(9) Uani 1 1 d . . .
C8 C 0.71196(17) 0.77922(15) 0.5383(2) 0.0372(10) Uani 1 1 d . . .
H8A H 0.7387 0.7588 0.5502 0.045 Uiso 1 1 calc R . .
H8B H 0.6971 0.7913 0.5757 0.045 Uiso 1 1 calc R . .
C9 C 0.87173(16) 0.73756(15) -0.00261(19) 0.0330(9) Uani 1 1 d . . .
H9A H 0.8841 0.7277 -0.0430 0.040 Uiso 1 1 calc R . .
C10 C 0.89478(15) 0.78448(15) 0.0191(2) 0.0333(9) Uani 1 1 d . . .
H10A H 0.9181 0.7968 -0.0110 0.040 Uiso 1 1 calc R . .
C11 C 0.91560(15) 0.88230(15) 0.1173(2) 0.0329(9) Uani 1 1 d . . .
H11A H 0.9403 0.8942 0.0888 0.040 Uiso 1 1 calc R . .
C12 C 0.91050(15) 0.91467(15) 0.17367(19) 0.0322(9) Uani 1 1 d . . .
H12A H 0.9326 0.9421 0.1717 0.039 Uiso 1 1 calc R . .
C13 C 0.86141(15) 0.95040(15) 0.31852(19) 0.0322(9) Uani 1 1 d . . .
H13A H 0.8813 0.9794 0.3212 0.039 Uiso 1 1 calc R . .
C14 C 0.82846(15) 0.94503(15) 0.37404(19) 0.0317(9) Uani 1 1 d . . .
H14A H 0.8320 0.9718 0.4031 0.038 Uiso 1 1 calc R . .
C15 C 0.74190(15) 0.89721(15) 0.47296(19) 0.0320(9) Uani 1 1 d . . .
H15A H 0.7464 0.9250 0.5001 0.038 Uiso 1 1 calc R . .
C16 C 0.70477(16) 0.86298(15) 0.4979(2) 0.0333(10) Uani 1 1 d . . .
H16A H 0.6925 0.8737 0.5380 0.040 Uiso 1 1 calc R . .
C17 C 0.81355(16) 0.79512(15) 0.00907(19) 0.0335(10) Uani 1 1 d . . .
C18 C 0.86018(17) 0.86666(15) 0.02963(19) 0.0345(10) Uani 1 1 d . . .
H18A H 0.8864 0.8765 0.0029 0.041 Uiso 1 1 calc R . .
H18B H 0.8310 0.8817 0.0144 0.041 Uiso 1 1 calc R . .
C19 C 0.83945(15) 0.91338(15) 0.1200(2) 0.0344(10) Uani 1 1 d . . .
C20 C 0.84231(15) 0.96724(15) 0.20792(19) 0.0333(9) Uani 1 1 d . . .
H20A H 0.8659 0.9928 0.2113 0.040 Uiso 1 1 calc R . .
H20B H 0.8142 0.9804 0.1874 0.040 Uiso 1 1 calc R . .
C21 C 0.78297(15) 0.94986(14) 0.2858(2) 0.0336(10) Uani 1 1 d . . .
C22 C 0.73916(15) 0.95212(15) 0.3822(2) 0.0354(10) Uani 1 1 d . . .
H22A H 0.7453 0.9777 0.4116 0.043 Uiso 1 1 calc R . .
H22B H 0.7139 0.9629 0.3546 0.043 Uiso 1 1 calc R . .
C23 C 0.67896(16) 0.89207(15) 0.4047(2) 0.0359(10) Uani 1 1 d . . .
C24 C 0.62051(16) 0.84637(15) 0.4635(2) 0.0411(11) Uani 1 1 d . . .
H24A H 0.5987 0.8626 0.4355 0.049 Uiso 1 1 calc R . .
H24B H 0.6113 0.8549 0.5053 0.049 Uiso 1 1 calc R . .
S1 S 0.8712(2) 0.9838(2) -0.0642(3) 0.127(2) Uani 0.50 1 d PD A 1
O1S1 O 0.8325(3) 0.9486(5) -0.0866(7) 0.116(6) Uani 0.50 1 d PD A 1
O2S1 O 0.8908(3) 1.0072(3) -0.1231(4) 0.077(3) Uani 0.50 1 d PD A 1
O3S1 O 0.9064(5) 0.9602(5) -0.0275(11) 0.64(6) Uani 0.50 1 d PD A 1
O4S1 O 0.8499(7) 1.0251(5) -0.0305(6) 0.238(15) Uani 0.50 1 d PD A 1
S2 S 1.0010(3) 0.8615(4) -0.0642(3) 0.148(4) Uani 0.50 1 d PD B 2
O1S2 O 0.9958(7) 0.8720(8) -0.0057(5) 0.219(14) Uani 0.50 1 d PD B 2
O2S2 O 0.9596(5) 0.8534(9) -0.0944(6) 0.30(2) Uani 0.50 1 d PD B 2
O3S2 O 1.0289(5) 0.8923(7) -0.0964(8) 0.213(13) Uani 0.50 1 d PD B 2
O4S2 O 1.0226(6) 0.8162(5) -0.0631(10) 0.185(12) Uani 0.50 1 d PD B 2
O1W O 0.6557(6) 0.8159(3) 0.2883(4) 0.214(6) Uani 1 1 d . . .
O2W O 0.7232(7) 0.8267(5) 0.1958(8) 0.314(10) Uani 1 1 d . . .
O3W O 0.8058(9) 0.8255(7) 0.225(2) 0.31(2) Uani 0.50 1 d P . .
O3' O 0.6886(9) 0.7362(11) 0.3439(10) 0.259(17) Uani 0.50 1 d P . .
O4W O 0.97145(13) 0.61529(14) 0.15743(19) 0.0604(11) Uani 1 1 d . . .
O5W O 0.9617(5) 1.0483(3) -0.0808(5) 0.213(6) Uani 1 1 d . . .
O6W O 0.8848(6) 0.8649(4) -0.1224(5) 0.226(6) Uani 1 1 d . . .
O7W O 0.8356(12) 0.7683(6) 0.3480(13) 0.209(13) Uani 0.50 1 d P C 3
O7' O 0.7796(15) 0.7509(10) 0.3724(8) 0.265(18) Uani 0.50 1 d P C 3
O8W O 0.8087(5) 1.0213(3) 0.0642(5) 0.079(3) Uani 0.50 1 d P D 4
O8' O 0.8489(5) 1.0071(3) 0.0168(5) 0.083(3) Uani 0.50 1 d P D 4
O9W O 0.8141(8) 0.9898(16) 0.004(3) 0.41(5) Uani 0.50 1 d P E 5
O9' O 0.850(2) 0.9387(13) -0.0947(12) 0.41(4) Uani 0.50 1 d P F 5
O10W O 1.0000 0.7500 -0.0690(14) 0.33(4) Uani 0.50 2 d SP . 6
O10' O 1.0208(6) 0.7832(9) -0.0345(9) 0.158(8) Uani 0.50 1 d P G 6
O11W O 0.9938(4) 0.8952(5) -0.0501(6) 0.076(4) Uani 0.50 1 d P H 7
O11' O 0.9696(12) 0.906(2) -0.0368(13) 0.41(4) Uani 0.50 1 d P H 7
O12W O 0.9575(7) 0.9980(7) 0.0800(9) 0.184(10) Uani 0.50 1 d P I 8
O12' O 0.934(2) 1.026(4) 0.077(2) 0.86(11) Uani 0.55 1 d P I 8
O13W O 0.9550(14) 0.7959(9) 0.4807(10) 0.231(16) Uani 0.50 1 d P J 9
O13' O 0.970(2) 0.845(2) 0.4778(13) 0.53(5) Uani 0.50 1 d P J 9
O14W O 0.9763(10) 0.7889(9) 0.3675(11) 0.197(10) Uani 0.50 1 d P K 10
O14' O 0.9569(19) 0.7666(14) 0.4317(17) 0.37(3) Uani 0.50 1 d P K 10
O15W O 1.0064(8) 0.8443(13) 0.4145(15) 0.251(15) Uani 0.50 1 d P L 11
O15' O 0.882(4) 1.0552(15) 0.090(5) 0.86(10) Uani 0.50 1 d P M 11

loop_
_atom_site_aniso_label
_atom_site_aniso_U_11
_atom_site_aniso_U_22
_atom_site_aniso_U_33
_atom_site_aniso_U_23
_atom_site_aniso_U_13
_atom_site_aniso_U_12
O1 0.0418(18) 0.0403(18) 0.054(2) 0.0086(15) -0.0126(15) 0.0061(14)
O2 0.063(2) 0.051(2) 0.050(2) 0.0088(17) -0.0051(18) 0.0172(18)
O3 0.054(2) 0.054(2) 0.051(2) 0.0130(17) 0.0025(16) 0.0238(17)
O4 0.0412(18) 0.0337(17) 0.0487(19) -0.0012(14) -0.0104(14) 0.0077(14)
O5 0.0407(18) 0.0384(17) 0.052(2) -0.0014(15) -0.0092(15) 0.0085(14)
O6 0.0348(18) 0.053(2) 0.0445(18) -0.0083(15) -0.0093(14) 0.0055(15)
O7 0.0351(17) 0.057(2) 0.0390(18) 0.0023(15) -0.0081(14) 0.0052(15)
O8 0.0390(18) 0.054(2) 0.049(2) 0.0085(16) -0.0119(16) 0.0018(15)
N1 0.0342(19) 0.0277(18) 0.047(2) 0.0001(16) -0.0045(16) 0.0028(15)
N2 0.037(2) 0.0311(19) 0.044(2) -0.0031(16) -0.0080(16) 0.0031(15)
N3 0.0349(19) 0.0321(19) 0.039(2) -0.0010(16) -0.0033(16) 0.0042(15)
N4 0.042(2) 0.041(2) 0.0298(19) 0.0005(16) -0.0012(16) 0.0094(17)
N5 0.039(2) 0.044(2) 0.0320(19) 0.0035(16) 0.0008(16) 0.0115(17)
N6 0.036(2) 0.038(2) 0.0335(19) 0.0054(16) -0.0010(15) 0.0037(16)
N7 0.0316(19) 0.035(2) 0.037(2) 0.0044(15) -0.0017(15) 0.0015(15)
N8 0.035(2) 0.0282(18) 0.042(2) 0.0048(15) -0.0062(16) 0.0014(15)
N9 0.037(2) 0.0287(19) 0.040(2) 0.0001(15) -0.0055(16) 0.0011(15)
N10 0.0351(19) 0.0285(18) 0.0368(19) -0.0009(15) -0.0040(15) 0.0025(15)
N11 0.037(2) 0.037(2) 0.0310(19) -0.0035(15) -0.0041(15) 0.0033(16)
N12 0.0330(19) 0.0355(19) 0.0325(19) -0.0044(15) -0.0027(15) 0.0014(15)
N13 0.0308(19) 0.0373(19) 0.0282(18) 0.0003(15) -0.0020(14) 0.0027(15)
N14 0.0292(18) 0.038(2) 0.0312(19) 0.0015(15) -0.0018(15) 0.0037(15)
N15 0.0315(19) 0.037(2) 0.037(2) 0.0064(16) -0.0022(15) 0.0001(15)
N16 0.0322(19) 0.034(2) 0.048(2) 0.0075(17) -0.0051(17) 0.0002(15)
C1 0.029(2) 0.035(2) 0.045(3) -0.001(2) 0.0011(19) 0.0057(18)
C2 0.029(2) 0.041(3) 0.053(3) -0.007(2) -0.006(2) 0.0035(18)
C3 0.035(2) 0.043(3) 0.040(2) 0.005(2) -0.0015(19) 0.005(2)
C4 0.035(2) 0.064(3) 0.032(2) -0.005(2) -0.0049(19) 0.013(2)
C5 0.038(2) 0.041(3) 0.036(2) 0.0012(19) -0.0059(19) 0.006(2)
C6 0.030(2) 0.042(2) 0.034(2) 0.0045(19) -0.0065(18) 0.0023(18)
C7 0.038(2) 0.031(2) 0.027(2) -0.0023(17) -0.0071(17) -0.0012(18)
C8 0.045(3) 0.032(2) 0.035(2) 0.0061(18) -0.0097(19) -0.0051(19)
C9 0.039(2) 0.029(2) 0.031(2) -0.0005(17) 0.0009(18) 0.0015(18)
C10 0.033(2) 0.032(2) 0.035(2) -0.0009(18) 0.0016(18) 0.0008(17)
C11 0.033(2) 0.031(2) 0.034(2) -0.0009(18) -0.0020(18) -0.0012(17)
C12 0.031(2) 0.033(2) 0.032(2) -0.0009(17) -0.0008(17) -0.0003(17)
C13 0.032(2) 0.033(2) 0.031(2) -0.0005(17) -0.0032(17) -0.0001(17)
C14 0.032(2) 0.033(2) 0.030(2) -0.0001(17) -0.0028(17) 0.0027(17)
C15 0.035(2) 0.030(2) 0.031(2) -0.0023(17) -0.0013(17) 0.0024(17)
C16 0.039(2) 0.028(2) 0.033(2) -0.0028(17) 0.0004(18) 0.0015(18)
C17 0.039(2) 0.033(2) 0.029(2) 0.0035(17) -0.0023(18) 0.0027(19)
C18 0.046(3) 0.028(2) 0.029(2) -0.0015(17) -0.0072(19) 0.0033(18)
C19 0.035(2) 0.035(2) 0.033(2) -0.0013(18) -0.0022(18) -0.0004(18)
C20 0.036(2) 0.031(2) 0.033(2) 0.0013(17) -0.0018(18) 0.0030(18)
C21 0.037(2) 0.028(2) 0.036(2) 0.0000(17) -0.0030(19) 0.0046(17)
C22 0.035(2) 0.032(2) 0.039(2) 0.0065(18) 0.0004(18) 0.0080(18)
C23 0.035(2) 0.031(2) 0.041(2) -0.0001(19) -0.004(2) 0.0080(18)
C24 0.033(2) 0.029(2) 0.061(3) 0.002(2) 0.002(2) 0.0044(18)
S1 0.101(4) 0.122(4) 0.158(6) 0.031(4) -0.022(4) 0.024(3)
O1S1 0.030(5) 0.142(12) 0.175(16) 0.059(10) -0.003(6) 0.001(6)
O2S1 0.078(6) 0.071(6) 0.080(6) -0.034(5) 0.019(5) 0.012(5)
O3S1 0.22(2) 0.19(2) 1.49(15) 0.47(5) -0.46(6) -0.12(2)
O4S1 0.29(3) 0.24(2) 0.180(18) 0.158(19) 0.103(18) 0.18(2)
S2 0.091(5) 0.265(12) 0.088(4) 0.036(6) 0.017(3) -0.041(7)
O1S2 0.26(3) 0.35(3) 0.051(8) 0.056(13) -0.021(11) -0.17(2)
O2S2 0.108(12) 0.70(6) 0.087(10) 0.12(2) -0.026(9) -0.12(2)
O3S2 0.095(10) 0.37(3) 0.177(17) 0.15(2) 0.068(11) 0.047(15)
O4S2 0.176(17) 0.099(11) 0.28(3) 0.084(15) -0.082(17) 0.020(11)
O1W 0.400(19) 0.130(7) 0.111(6) 0.003(5) 0.062(9) 0.047(9)
O2W 0.39(2) 0.221(13) 0.33(2) 0.184(15) 0.075(16) 0.116(14)
O3W 0.19(2) 0.109(13) 0.62(6) 0.16(2) 0.06(3) -0.022(14)
O3' 0.25(2) 0.35(3) 0.177(18) 0.18(2) 0.136(18) 0.17(2)
O4W 0.049(2) 0.058(2) 0.074(3) 0.025(2) 0.0049(19) 0.0055(17)
O5W 0.300(14) 0.128(7) 0.212(11) 0.046(7) 0.129(10) 0.050(8)
O6W 0.379(19) 0.189(10) 0.111(7) -0.034(7) 0.017(9) 0.048(11)
O7W 0.29(3) 0.093(11) 0.24(3) -0.034(13) -0.12(2) -0.056(16)
O7' 0.50(5) 0.22(2) 0.072(10) -0.072(13) -0.084(18) 0.18(3)
O8W 0.117(9) 0.047(5) 0.072(6) -0.004(5) -0.015(6) 0.026(5)
O8' 0.108(8) 0.042(5) 0.100(7) 0.042(5) -0.020(6) 0.004(5)
O9W 0.100(15) 0.42(6) 0.72(10) 0.47(7) -0.12(4) -0.05(3)
O9' 0.87(11) 0.24(3) 0.119(18) 0.14(2) 0.21(4) 0.30(5)
O10W 0.44(8) 0.46(9) 0.086(19) 0.000 0.000 0.35(7)
O10' 0.108(11) 0.23(2) 0.134(15) -0.054(15) -0.040(10) 0.077(12)
O11W 0.032(5) 0.138(11) 0.058(7) 0.034(7) 0.014(5) 0.001(6)
O11' 0.20(3) 0.92(11) 0.124(19) -0.12(4) 0.07(2) -0.30(5)
O12W 0.147(14) 0.198(17) 0.207(18) 0.166(16) -0.049(13) -0.047(13)
O12' 0.72(11) 1.5(2) 0.32(5) 0.60(10) 0.33(7) 0.88(15)
O13W 0.44(4) 0.154(18) 0.102(13) 0.023(13) -0.03(2) -0.15(2)
O13' 0.72(8) 0.72(8) 0.15(2) -0.18(4) -0.23(4) 0.67(8)
O14W 0.20(2) 0.23(3) 0.166(18) 0.070(17) 0.008(16) 0.084(18)
O14' 0.65(9) 0.23(4) 0.21(3) 0.09(3) -0.08(4) -0.15(5)
O15W 0.128(16) 0.32(4) 0.31(4) -0.09(3) -0.07(2) 0.006(19)
O15' 1.1(2) 0.14(3) 1.4(3) 0.25(8) 0.4(2) 0.01(7)

loop_
_atom_type_symbol
_atom_type_description
_atom_type_scat_dispersion_real
_atom_type_scat_dispersion_imag
_atom_type_scat_source
C C 0.0033 0.0016 'International Tables Vol C Tables 4.2.6.8 and 6.1.1.4'
H H 0.0000 0.0000 'International Tables Vol C Tables 4.2.6.8 and 6.1.1.4'
N N 0.0061 0.0033 'International Tables Vol C Tables 4.2.6.8 and 6.1.1.4'
O O 0.0106 0.0060 'International Tables Vol C Tables 4.2.6.8 and 6.1.1.4'
S S 0.1246 0.1234 'International Tables Vol C Tables 4.2.6.8 and 6.1.1.4'

loop_
_geom_angle_atom_site_label_1
_geom_angle_atom_site_label_2
_geom_angle_atom_site_label_3
_geom_angle
_geom_angle_site_symmetry_1
_geom_angle_site_symmetry_3
C1 N1 C9 112.5(4) . .
C1 N1 C24 122.8(4) . 13_665
C9 N1 C24 122.4(4) . 13_665
C1 N2 C2 122.6(4) . .
C1 N2 C10 112.4(4) . .
C2 N2 C10 123.2(4) . .
C3 N3 C2 121.9(4) . .
C3 N3 C11 111.5(4) . .
C2 N3 C11 121.9(4) . .
C3 N4 C12 112.4(4) . .
C3 N4 C4 122.6(4) . .
C12 N4 C4 122.5(4) . .
C5 N5 C4 123.2(4) . .
C5 N5 C13 112.2(4) . .
C4 N5 C13 122.6(4) . .
C5 N6 C14 112.1(4) . .
C5 N6 C6 122.3(4) . .
C14 N6 C6 122.4(4) . .
C7 N7 C15 112.8(3) . .
C7 N7 C6 122.2(4) . .
C15 N7 C6 122.9(3) . .
C7 N8 C16 112.2(3) . .
C7 N8 C8 122.3(4) . .
C16 N8 C8 122.6(4) . .
C17 N9 C9 112.4(4) . .
C17 N9 C8 121.5(4) . 13_665
C9 N9 C8 123.3(4) . 13_665
C17 N10 C10 112.5(3) . .
C17 N10 C18 121.9(4) . .
C10 N10 C18 122.3(4) . .
C19 N11 C11 112.7(3) . .
C19 N11 C18 122.3(4) . .
C11 N11 C18 122.6(4) . .
C19 N12 C20 122.4(4) . .
C19 N12 C12 112.0(3) . .
C20 N12 C12 123.7(3) . .
C21 N13 C20 121.9(3) . .
C21 N13 C13 112.2(3) . .
C20 N13 C13 123.9(3) . .
C21 N14 C22 122.1(4) . .
C21 N14 C14 111.9(3) . .
C22 N14 C14 122.6(3) . .
C23 N15 C22 121.7(4) . .
C23 N15 C15 112.0(3) . .
C22 N15 C15 122.4(4) . .
C23 N16 C24 122.4(4) . .
C23 N16 C16 111.6(4) . .
C24 N16 C16 123.5(4) . .
O1 C1 N1 126.4(4) . .
O1 C1 N2 125.0(4) . .
N1 C1 N2 108.6(4) . .
N2 C2 N3 113.4(4) . .
O2 C3 N4 125.8(4) . .
O2 C3 N3 125.2(4) . .
N4 C3 N3 109.0(4) . .
N5 C4 N4 113.1(4) . .
O3 C5 N6 125.9(4) . .
O3 C5 N5 125.3(4) . .
N6 C5 N5 108.8(4) . .
N6 C6 N7 113.3(3) . .
O4 C7 N7 126.1(4) . .
O4 C7 N8 125.8(4) . .
N7 C7 N8 108.1(4) . .
N9 C8 N8 113.2(4) 13_665 .
N9 C9 N1 115.0(4) . .
N9 C9 C10 103.3(3) . .
N1 C9 C10 103.4(3) . .
N10 C10 N2 114.6(3) . .
N10 C10 C9 103.2(3) . .
N2 C10 C9 102.8(3) . .
N11 C11 N3 114.7(4) . .
N11 C11 C12 103.3(3) . .
N3 C11 C12 103.3(3) . .
N4 C12 N12 115.1(4) . .
N4 C12 C11 103.4(3) . .
N12 C12 C11 103.2(3) . .
N13 C13 N5 113.6(3) . .
N13 C13 C14 103.6(3) . .
N5 C13 C14 102.9(3) . .
N6 C14 N14 113.6(3) . .
N6 C14 C13 103.9(3) . .
N14 C14 C13 103.4(3) . .
N7 C15 N15 114.3(3) . .
N7 C15 C16 103.0(3) . .
N15 C15 C16 103.4(3) . .
N8 C16 N16 114.3(3) . .
N8 C16 C15 103.8(3) . .
N16 C16 C15 104.2(3) . .
O5 C17 N10 126.0(4) . .
O5 C17 N9 125.5(4) . .
N10 C17 N9 108.5(4) . .
N11 C18 N10 113.5(3) . .
O6 C19 N11 126.0(4) . .
O6 C19 N12 125.7(4) . .
N11 C19 N12 108.3(4) . .
N13 C20 N12 113.4(3) . .
O7 C21 N14 125.5(4) . .
O7 C21 N13 125.7(4) . .
N14 C21 N13 108.7(4) . .
N15 C22 N14 113.3(3) . .
O8 C23 N15 126.0(4) . .
O8 C23 N16 125.4(4) . .
N15 C23 N16 108.5(4) . .
N16 C24 N1 113.1(4) . 13_665
O3S1 S1 O4S1 110.9(10) . .
O3S1 S1 O2S1 114.7(9) . .
O4S1 S1 O2S1 102.8(6) . .
O3S1 S1 O1S1 111.5(8) . .
O4S1 S1 O1S1 111.6(8) . .
O2S1 S1 O1S1 105.0(7) . .
O1S2 S2 O3S2 115.1(11) . .
O1S2 S2 O2S2 114.5(10) . .
O3S2 S2 O2S2 110.4(9) . .
O1S2 S2 O4S2 103.4(10) . .
O3S2 S2 O4S2 109.4(10) . .
O2S2 S2 O4S2 103.0(11) . .
O10' O10W O10' 111(3) . 6_664
O14' O14W O14' 150(3) 11_676 .
O14W O14' O14W 70(2) 16_756 .

loop_
_geom_bond_atom_site_label_1
_geom_bond_atom_site_label_2
_geom_bond_distance
_geom_bond_site_symmetry_2
O1 C1 1.229(6) .
O2 C3 1.234(6) .
O3 C5 1.229(6) .
O4 C7 1.238(5) .
O5 C17 1.236(6) .
O6 C19 1.233(5) .
O7 C21 1.233(5) .
O8 C23 1.224(5) .
N1 C1 1.364(6) .
N1 C9 1.449(6) .
N1 C24 1.454(6) 13_665
N2 C1 1.367(6) .
N2 C2 1.444(6) .
N2 C10 1.459(6) .
N3 C3 1.373(6) .
N3 C2 1.452(6) .
N3 C11 1.452(6) .
N4 C3 1.357(6) .
N4 C12 1.443(6) .
N4 C4 1.464(6) .
N5 C5 1.371(6) .
N5 C4 1.450(6) .
N5 C13 1.455(6) .
N6 C5 1.364(6) .
N6 C14 1.450(6) .
N6 C6 1.451(6) .
N7 C7 1.359(6) .
N7 C15 1.449(5) .
N7 C6 1.468(6) .
N8 C7 1.364(6) .
N8 C16 1.445(6) .
N8 C8 1.459(6) .
N9 C17 1.370(6) .
N9 C9 1.442(6) .
N9 C8 1.453(6) 13_665
N10 C17 1.364(6) .
N10 C10 1.445(6) .
N10 C18 1.456(5) .
N11 C19 1.366(6) .
N11 C11 1.438(6) .
N11 C18 1.450(6) .
N12 C19 1.372(6) .
N12 C20 1.451(6) .
N12 C12 1.450(6) .
N13 C21 1.372(6) .
N13 C20 1.441(6) .
N13 C13 1.447(5) .
N14 C21 1.369(6) .
N14 C22 1.449(6) .
N14 C14 1.457(5) .
N15 C23 1.373(6) .
N15 C22 1.448(6) .
N15 C15 1.452(5) .
N16 C23 1.375(6) .
N16 C24 1.449(6) .
N16 C16 1.449(6) .
C8 N9 1.453(6) 13_665
C9 C10 1.559(6) .
C11 C12 1.555(6) .
C13 C14 1.550(6) .
C15 C16 1.535(6) .
C24 N1 1.454(6) 13_665
S1 O3S1 1.449(12) .
S1 O4S1 1.517(13) .
S1 O2S1 1.565(10) .
S1 O1S1 1.565(12) .
S2 O1S2 1.333(13) .
S2 O3S2 1.376(13) .
S2 O2S2 1.370(13) .
S2 O4S2 1.427(13) .
O7W O7' 1.75(4) .
O8W O8' 1.601(19) .
O10W O10' 1.35(2) .
O10W O10' 1.35(2) 6_664
O11W O11' 0.81(5) .
O12W O12' 1.04(5) .
O13W O13' 1.45(7) .
O14W O14' 1.58(5) 11_676
O14W O14' 1.65(4) .
O14' O14W 1.58(5) 16_756
